data_7127146
loop_
_publ_author_name
'Shintani, Ryo'
'Ohzono, Ayase'
'Shirota, Kentaro'

_publ_section_title
;
 Phosphinative cyclopropanation of allyl phosphates with lithium
 phosphides.
;
_journal_issue 79
_journal_name_full 'Chemical communications (Cambridge, England)'
_journal_page_first 11851
_journal_page_last 11854
_journal_paper_doi 10.1039/d0cc04854b
_journal_volume 56
_journal_year 2020
_chemical_formula_moiety 'C21 H30 Cl O P'
_chemical_formula_sum 'C21 H30 Cl O P'
_chemical_formula_weight 364.87
_space_group_crystal_system triclinic
_space_group_IT_number 2
_space_group_name_Hall '-P 1'
_space_group_name_H-M_alt 'P -1'
_atom_sites_solution_hydrogens geom
_audit_creation_method SHELXL-2016/6
_audit_update_record
;
2020-07-13 deposited with the CCDC.	2020-08-31 downloaded from the CCDC.
;
_cell_angle_alpha 95.169(6)
_cell_angle_beta 90.067(6)
_cell_angle_gamma 102.805(7)
_cell_formula_units_Z 4
_cell_length_a 5.7668(15)
_cell_length_b 11.743(3)
_cell_length_c 28.998(7)
_cell_measurement_reflns_used 5944
_cell_measurement_temperature 113(2)
_cell_measurement_theta_max 27.5
_cell_measurement_theta_min 3.2
_cell_volume 1906.7(8)
_computing_cell_refinement 'CrystalClear-SM Expert 2.1 b45'
_computing_data_collection 'CrystalClear-SM Expert 2.1 b45'
_computing_data_reduction 'CrystalClear-SM Expert 2.1 b45'
_computing_molecular_graphics 'Yadokari-XG (Wakita, Nemoto et al., 2009)'
_computing_publication_material 'Yadokari-XG (Wakita, Nemoto et al., 2009)'
_computing_structure_refinement 'SHELXL-2016/6 (Sheldrick, 2016)'
_computing_structure_solution 'SIR-2014 (Burla et al., 2014)'
_diffrn_ambient_temperature 113(2)
_diffrn_detector_area_resol_mean 5.8140
_diffrn_measured_fraction_theta_full 0.960
_diffrn_measured_fraction_theta_max 0.941
_diffrn_measurement_device_type 'Rigaku XtaLAB P200'
_diffrn_radiation_type MoK\a
_diffrn_radiation_wavelength 0.71075
_diffrn_reflns_av_R_equivalents 0.0822
_diffrn_reflns_av_unetI/netI 0.0616
_diffrn_reflns_Laue_measured_fraction_full 0.960
_diffrn_reflns_Laue_measured_fraction_max 0.941
_diffrn_reflns_limit_h_max 7
_diffrn_reflns_limit_h_min -7
_diffrn_reflns_limit_k_max 15
_diffrn_reflns_limit_k_min -15
_diffrn_reflns_limit_l_max 37
_diffrn_reflns_limit_l_min -37
_diffrn_reflns_number 31173
_diffrn_reflns_point_group_measured_fraction_full 0.960
_diffrn_reflns_point_group_measured_fraction_max 0.941
_diffrn_reflns_theta_full 25.242
_diffrn_reflns_theta_max 27.590
_diffrn_reflns_theta_min 3.197
_exptl_absorpt_coefficient_mu 0.290
_exptl_absorpt_correction_T_max 1.000
_exptl_absorpt_correction_T_min 0.667
_exptl_absorpt_correction_type multi-scan
_exptl_absorpt_process_details 'REQAB (Rigaku, 1998)'
_exptl_crystal_colour Colorless
_exptl_crystal_density_diffrn 1.271
_exptl_crystal_description Prism
_exptl_crystal_F_000 784
_exptl_crystal_size_max 0.300
_exptl_crystal_size_mid 0.250
_exptl_crystal_size_min 0.200
_refine_diff_density_max 1.411
_refine_diff_density_min -0.511
_refine_diff_density_rms 0.102
_refine_ls_extinction_method none
_refine_ls_goodness_of_fit_ref 1.008
_refine_ls_hydrogen_treatment constr
_refine_ls_matrix_type full
_refine_ls_number_parameters 433
_refine_ls_number_reflns 8342
_refine_ls_number_restraints 0
_refine_ls_restrained_S_all 1.008
_refine_ls_R_factor_all 0.0731
_refine_ls_R_factor_gt 0.0623
_refine_ls_shift/su_max 0.001
_refine_ls_shift/su_mean 0.000
_refine_ls_structure_factor_coef Fsqd
_refine_ls_weighting_details 'w=1/[\s^2^(Fo^2^)+(0.1131P)^2^] where P=(Fo^2^+2Fc^2^)/3'
_refine_ls_weighting_scheme calc
_refine_ls_wR_factor_gt 0.1669
_refine_ls_wR_factor_ref 0.1708
_reflns_Friedel_coverage 0.000
_reflns_number_gt 6360
_reflns_number_total 8342
_reflns_threshold_expression 'I > 2\s(I)'
_cod_data_source_file d0cc04854b2.cif
_cod_data_source_block zn0609
_cod_depositor_comments
;
The following automatic conversions were performed:

data item '_exptl_absorpt_correction_type' value 'Multi-scan' was
changed to 'multi-scan' in accordance with the
/home/data/users/saulius/crontab/automatic-downloads/rss-feeds/RSC/lib/dictionaries/cif_core.dic
dictionary named 'cif_core.dic' version 2.4.2 last updated on
2011-04-26.

Automatic conversion script
Id: cif_fix_values 7556 2019-12-06 15:28:31Z antanas 

 Adding full bibliography for 7127146.cif.
;
_cod_database_code 7127146
_shelx_shelxl_version_number 2016/6
_shelx_space_group_comment
;
The symmetry employed for this shelxl refinement is uniquely defined
by the following loop, which should always be used as a source of
symmetry information in preference to the above space-group names.
They are only intended as comments.
;
_shelx_estimated_absorpt_t_min 0.918
_shelx_estimated_absorpt_t_max 0.944

loop_
_space_group_symop_operation_xyz
'x, y, z'
'-x, -y, -z'

loop_
_atom_site_label
_atom_site_type_symbol
_atom_site_fract_x
_atom_site_fract_y
_atom_site_fract_z
_atom_site_U_iso_or_equiv
_atom_site_adp_type
_atom_site_occupancy
_atom_site_site_symmetry_order
_atom_site_calc_flag
_atom_site_refinement_flags_posn
_atom_site_refinement_flags_adp
_atom_site_refinement_flags_occupancy
_atom_site_disorder_assembly
_atom_site_disorder_group
P001 P 0.48207(10) 0.62499(5) 0.09998(2) 0.01838(15) Uani 1 1 d . . . . .
P002 P 0.87264(11) 0.37901(5) 0.39858(2) 0.02266(16) Uani 1 1 d . . . . .
Cl03 Cl -0.54545(12) 0.04399(5) 0.18042(2) 0.03645(18) Uani 1 1 d . . . . .
Cl04 Cl 0.37797(14) 0.96268(6) 0.31711(3) 0.0427(2) Uani 1 1 d . . . . .
O005 O 0.6838(3) 0.57323(13) 0.08247(6) 0.0241(4) Uani 1 1 d . . . . .
O006 O 1.1212(3) 0.43195(14) 0.41580(6) 0.0293(4) Uani 1 1 d . . . . .
C007 C 0.0068(4) 0.30678(18) 0.11067(7) 0.0202(4) Uani 1 1 d . . . . .
C008 C 0.2188(4) 0.79209(19) 0.08302(8) 0.0247(5) Uani 1 1 d . . . . .
H1 H 0.222317 0.816913 0.116607 0.030 Uiso 1 1 calc R U . . .
H2 H 0.080526 0.725543 0.076360 0.030 Uiso 1 1 calc R U . . .
C009 C 0.2018(4) 0.52217(17) 0.09321(7) 0.0197(4) Uani 1 1 d . . . . .
H45 H 0.067987 0.545822 0.110693 0.024 Uiso 1 1 calc R U . . .
C00A C -0.1979(4) 0.33650(19) 0.12850(8) 0.0228(5) Uani 1 1 d . . . . .
H53 H -0.222157 0.413143 0.125975 0.027 Uiso 1 1 calc R U . . .
C00B C 0.4481(4) 0.75185(18) 0.07034(7) 0.0194(4) Uani 1 1 d . . . . .
H46 H 0.584794 0.818146 0.080450 0.023 Uiso 1 1 calc R U . . .
C00C C -0.3676(4) 0.25633(19) 0.14992(8) 0.0238(5) Uani 1 1 d . . . . .
H54 H -0.504632 0.278426 0.162663 0.029 Uiso 1 1 calc R U . . .
C00D C 0.5118(4) 0.67397(18) 0.16174(7) 0.0218(5) Uani 1 1 d . . . . .
H47 H 0.380661 0.714749 0.170130 0.026 Uiso 1 1 calc R U . . .
C00E C 0.4660(4) 0.72443(19) 0.01771(8) 0.0241(5) Uani 1 1 d . . . . .
H3 H 0.624628 0.708864 0.010676 0.029 Uiso 1 1 calc R U . . .
H4 H 0.344710 0.652873 0.007258 0.029 Uiso 1 1 calc R U . . .
C00F C 0.1324(4) 0.45096(18) 0.04727(8) 0.0234(5) Uani 1 1 d . . . . .
H5 H -0.036546 0.435070 0.037089 0.028 Uiso 1 1 calc R U . . .
H6 H 0.248093 0.462334 0.021975 0.028 Uiso 1 1 calc R U . . .
C00G C 0.0333(4) 0.19173(19) 0.11325(8) 0.0234(5) Uani 1 1 d . . . . .
H55 H 0.169683 0.169072 0.100480 0.028 Uiso 1 1 calc R U . . .
C00H C 0.8569(5) 0.32790(19) 0.33713(8) 0.0250(5) Uani 1 1 d . . . . .
H48 H 0.688749 0.286919 0.328941 0.030 Uiso 1 1 calc R U . . .
C00I C 0.1933(4) 0.39085(18) 0.08804(8) 0.0209(4) Uani 1 1 d . . . . .
H49 H 0.352480 0.370205 0.086662 0.025 Uiso 1 1 calc R U . . .
C00J C 0.6838(4) 0.69739(19) 0.38799(8) 0.0250(5) Uani 1 1 d . . . . .
C00K C 0.6824(4) 0.48081(18) 0.40478(8) 0.0228(5) Uani 1 1 d . . . . .
H50 H 0.529878 0.457264 0.386361 0.027 Uiso 1 1 calc R U . . .
C00L C 0.4632(5) 0.2121(2) 0.41732(8) 0.0296(5) Uani 1 1 d . . . . .
H7 H 0.384176 0.278202 0.424309 0.036 Uiso 1 1 calc R U . . .
H8 H 0.440850 0.186927 0.383797 0.036 Uiso 1 1 calc R U . . .
C00M C -0.1359(5) 0.11032(19) 0.13410(8) 0.0271(5) Uani 1 1 d . . . . .
H56 H -0.115474 0.032690 0.135732 0.032 Uiso 1 1 calc R U . . .
C00N C 0.4282(5) 0.8266(2) -0.00880(8) 0.0281(5) Uani 1 1 d . . . . .
H9 H 0.562292 0.894977 -0.001624 0.034 Uiso 1 1 calc R U . . .
H10 H 0.427055 0.803486 -0.042495 0.034 Uiso 1 1 calc R U . . .
C00O C 0.4514(5) 0.6692(2) 0.36963(8) 0.0272(5) Uani 1 1 d . . . . .
H57 H 0.355822 0.592963 0.372035 0.033 Uiso 1 1 calc R U . . .
C00P C -0.3346(4) 0.1435(2) 0.15249(8) 0.0257(5) Uani 1 1 d . . . . .
C00Q C 0.4947(5) 0.8623(2) 0.34541(8) 0.0289(5) Uani 1 1 d . . . . .
C00R C 0.7913(4) 0.61208(18) 0.41068(8) 0.0242(5) Uani 1 1 d . . . . .
H51 H 0.968914 0.632994 0.413144 0.029 Uiso 1 1 calc R U . . .
C00S C 0.8154(5) 0.8118(2) 0.38539(8) 0.0271(5) Uani 1 1 d . . . . .
H58 H 0.971873 0.833856 0.398439 0.033 Uiso 1 1 calc R U . . .
C00T C 0.1895(5) 0.8943(2) 0.05572(8) 0.0276(5) Uani 1 1 d . . . . .
H11 H 0.035872 0.915127 0.063287 0.033 Uiso 1 1 calc R U . . .
H12 H 0.318568 0.963749 0.064822 0.033 Uiso 1 1 calc R U . . .
C00U C 0.4893(5) 0.5700(2) 0.19112(8) 0.0268(5) Uani 1 1 d . . . . .
H13 H 0.330752 0.516859 0.185433 0.032 Uiso 1 1 calc R U . . .
H14 H 0.611155 0.525297 0.181829 0.032 Uiso 1 1 calc R U . . .
C00V C 0.6702(5) 0.55091(18) 0.45072(8) 0.0275(5) Uani 1 1 d . . . . .
H15 H 0.513908 0.566248 0.459959 0.033 Uiso 1 1 calc R U . . .
H16 H 0.771934 0.539199 0.476605 0.033 Uiso 1 1 calc R U . . .
C00W C 0.3581(5) 0.7500(2) 0.34803(8) 0.0287(5) Uani 1 1 d . . . . .
H59 H 0.201374 0.728645 0.335072 0.034 Uiso 1 1 calc R U . . .
C00X C 0.7299(5) 0.25353(19) 0.42899(8) 0.0252(5) Uani 1 1 d . . . . .
H52 H 0.807035 0.187334 0.418923 0.030 Uiso 1 1 calc R U . . .
C00Y C 0.7229(5) 0.8939(2) 0.36420(9) 0.0311(6) Uani 1 1 d . . . . .
H60 H 0.815561 0.971096 0.362621 0.037 Uiso 1 1 calc R U . . .
C00Z C 0.7583(5) 0.6982(2) 0.25285(8) 0.0298(5) Uani 1 1 d . . . . .
H17 H 0.770571 0.726358 0.286175 0.036 Uiso 1 1 calc R U . . .
H18 H 0.889725 0.658068 0.245749 0.036 Uiso 1 1 calc R U . . .
C010 C 1.0783(5) 0.3011(2) 0.24577(8) 0.0306(5) Uani 1 1 d . . . . .
H19 H 1.064156 0.272375 0.212502 0.037 Uiso 1 1 calc R U . . .
H20 H 1.246307 0.340950 0.252751 0.037 Uiso 1 1 calc R U . . .
C011 C 0.7496(5) 0.7613(2) 0.17256(8) 0.0308(6) Uani 1 1 d . . . . .
H21 H 0.881120 0.723882 0.162413 0.037 Uiso 1 1 calc R U . . .
H22 H 0.757210 0.830208 0.154844 0.037 Uiso 1 1 calc R U . . .
C012 C 0.9274(5) 0.4312(2) 0.30712(8) 0.0298(5) Uani 1 1 d . . . . .
H23 H 0.817139 0.484462 0.312665 0.036 Uiso 1 1 calc R U . . .
H24 H 1.089954 0.476007 0.316169 0.036 Uiso 1 1 calc R U . . .
C013 C 0.1972(5) 0.8612(2) 0.00378(8) 0.0284(5) Uani 1 1 d . . . . .
H25 H 0.061974 0.795008 -0.005642 0.034 Uiso 1 1 calc R U . . .
H26 H 0.181187 0.928674 -0.013170 0.034 Uiso 1 1 calc R U . . .
C014 C 0.7765(5) 0.2826(2) 0.48160(8) 0.0325(6) Uani 1 1 d . . . . .
H27 H 0.949846 0.299631 0.488174 0.039 Uiso 1 1 calc R U . . .
H28 H 0.718189 0.353740 0.491943 0.039 Uiso 1 1 calc R U . . .
C015 C 1.0159(5) 0.2403(2) 0.32639(8) 0.0344(6) Uani 1 1 d . . . . .
H29 H 1.181859 0.278178 0.336047 0.041 Uiso 1 1 calc R U . . .
H30 H 0.963133 0.172107 0.344545 0.041 Uiso 1 1 calc R U . . .
C016 C 0.5214(5) 0.6117(2) 0.24277(8) 0.0310(6) Uani 1 1 d . . . . .
H31 H 0.390234 0.649637 0.252720 0.037 Uiso 1 1 calc R U . . .
H32 H 0.513501 0.543270 0.260777 0.037 Uiso 1 1 calc R U . . .
C017 C 0.3898(6) 0.1448(2) 0.49685(9) 0.0383(7) Uani 1 1 d . . . . .
H33 H 0.312985 0.210515 0.506328 0.046 Uiso 1 1 calc R U . . .
H34 H 0.316506 0.077625 0.514229 0.046 Uiso 1 1 calc R U . . .
C018 C 0.6529(6) 0.1815(2) 0.50872(9) 0.0394(7) Uani 1 1 d . . . . .
H35 H 0.727077 0.113719 0.501650 0.047 Uiso 1 1 calc R U . . .
H36 H 0.675054 0.205799 0.542317 0.047 Uiso 1 1 calc R U . . .
C019 C 0.3471(5) 0.1101(2) 0.44497(9) 0.0336(6) Uani 1 1 d . . . . .
H37 H 0.174038 0.088247 0.437978 0.040 Uiso 1 1 calc R U . . .
H38 H 0.414699 0.041162 0.435780 0.040 Uiso 1 1 calc R U . . .
C01A C 0.7830(5) 0.8023(2) 0.22422(9) 0.0339(6) Uani 1 1 d . . . . .
H39 H 0.942464 0.854491 0.229949 0.041 Uiso 1 1 calc R U . . .
H40 H 0.662585 0.847640 0.233758 0.041 Uiso 1 1 calc R U . . .
C01B C 1.0082(6) 0.1977(2) 0.27477(9) 0.0366(6) Uani 1 1 d . . . . .
H41 H 1.118711 0.144551 0.269028 0.044 Uiso 1 1 calc R U . . .
H42 H 0.845705 0.153039 0.265617 0.044 Uiso 1 1 calc R U . . .
C01C C 0.9201(5) 0.3884(2) 0.25571(8) 0.0328(6) Uani 1 1 d . . . . .
H43 H 0.754273 0.350590 0.245949 0.039 Uiso 1 1 calc R U . . .
H44 H 0.973856 0.456357 0.237454 0.039 Uiso 1 1 calc R U . . .

loop_
_atom_site_aniso_label
_atom_site_aniso_U_11
_atom_site_aniso_U_22
_atom_site_aniso_U_33
_atom_site_aniso_U_23
_atom_site_aniso_U_13
_atom_site_aniso_U_12
P001 0.0239(3) 0.0177(3) 0.0124(3) 0.0001(2) 0.0017(2) 0.0027(2)
P002 0.0335(4) 0.0206(3) 0.0129(3) -0.0010(2) 0.0003(2) 0.0046(2)
Cl03 0.0402(4) 0.0314(3) 0.0351(4) 0.0121(3) 0.0065(3) -0.0010(3)
Cl04 0.0623(5) 0.0358(4) 0.0348(4) 0.0100(3) 0.0026(3) 0.0187(3)
O005 0.0263(8) 0.0265(8) 0.0194(8) 0.0017(6) 0.0029(6) 0.0059(7)
O006 0.0340(10) 0.0273(8) 0.0242(9) -0.0018(7) -0.0018(7) 0.0034(7)
C007 0.0289(12) 0.0199(10) 0.0108(9) 0.0001(8) -0.0019(8) 0.0037(9)
C008 0.0329(13) 0.0226(11) 0.0193(11) 0.0042(8) 0.0049(9) 0.0068(9)
C009 0.0236(11) 0.0185(10) 0.0159(10) -0.0003(8) 0.0024(8) 0.0029(8)
C00A 0.0294(12) 0.0207(10) 0.0176(11) 0.0031(8) -0.0006(9) 0.0037(9)
C00B 0.0253(11) 0.0178(10) 0.0134(10) 0.0020(8) 0.0014(8) 0.0010(8)
C00C 0.0282(12) 0.0262(11) 0.0157(10) 0.0011(8) 0.0020(9) 0.0039(9)
C00D 0.0302(12) 0.0209(10) 0.0132(10) 0.0000(8) 0.0015(9) 0.0040(9)
C00E 0.0344(13) 0.0231(11) 0.0138(10) 0.0008(8) 0.0028(9) 0.0043(9)
C00F 0.0325(13) 0.0191(10) 0.0164(10) 0.0003(8) -0.0011(9) 0.0012(9)
C00G 0.0307(12) 0.0207(10) 0.0183(11) -0.0016(8) 0.0009(9) 0.0061(9)
C00H 0.0349(13) 0.0245(11) 0.0140(10) -0.0010(8) 0.0008(9) 0.0040(9)
C00I 0.0271(12) 0.0190(10) 0.0160(10) -0.0008(8) 0.0017(8) 0.0051(8)
C00J 0.0375(13) 0.0224(11) 0.0141(10) -0.0012(8) 0.0044(9) 0.0056(10)
C00K 0.0334(13) 0.0186(10) 0.0151(10) -0.0008(8) 0.0010(9) 0.0039(9)
C00L 0.0397(15) 0.0268(12) 0.0210(12) 0.0046(9) 0.0003(10) 0.0035(10)
C00M 0.0385(14) 0.0174(10) 0.0236(12) 0.0008(9) -0.0023(10) 0.0031(9)
C00N 0.0403(14) 0.0265(11) 0.0146(11) 0.0047(9) -0.0001(10) 0.0005(10)
C00O 0.0386(14) 0.0238(11) 0.0172(11) 0.0014(8) 0.0050(10) 0.0027(10)
C00P 0.0310(13) 0.0248(11) 0.0179(11) 0.0047(8) -0.0008(9) -0.0019(9)
C00Q 0.0461(15) 0.0256(11) 0.0180(11) 0.0047(9) 0.0062(10) 0.0135(11)
C00R 0.0334(13) 0.0209(10) 0.0162(11) 0.0002(8) 0.0006(9) 0.0019(9)
C00S 0.0356(13) 0.0244(11) 0.0190(11) -0.0020(9) 0.0020(10) 0.0034(10)
C00T 0.0384(14) 0.0231(11) 0.0222(12) 0.0030(9) 0.0036(10) 0.0086(10)
C00U 0.0377(14) 0.0251(11) 0.0149(11) 0.0022(9) 0.0005(9) 0.0010(10)
C00V 0.0449(15) 0.0206(10) 0.0161(11) 0.0004(8) 0.0051(10) 0.0058(10)
C00W 0.0362(14) 0.0299(12) 0.0189(12) -0.0012(9) 0.0029(10) 0.0062(10)
C00X 0.0401(14) 0.0223(11) 0.0131(10) 0.0009(8) 0.0008(9) 0.0067(10)
C00Y 0.0447(15) 0.0216(11) 0.0251(13) 0.0020(9) 0.0079(11) 0.0035(10)
C00Z 0.0412(14) 0.0333(12) 0.0144(11) -0.0010(9) -0.0026(10) 0.0083(11)
C010 0.0398(14) 0.0341(13) 0.0161(11) -0.0023(9) 0.0019(10) 0.0062(11)
C011 0.0426(15) 0.0276(12) 0.0158(11) 0.0034(9) -0.0039(10) -0.0066(11)
C012 0.0501(16) 0.0262(11) 0.0149(11) 0.0023(9) 0.0019(10) 0.0124(11)
C013 0.0414(14) 0.0215(11) 0.0207(12) 0.0043(9) -0.0048(10) 0.0025(10)
C014 0.0542(17) 0.0275(12) 0.0140(11) -0.0014(9) -0.0022(11) 0.0066(11)
C015 0.0628(18) 0.0280(12) 0.0160(11) 0.0023(9) 0.0065(11) 0.0175(12)
C016 0.0439(15) 0.0346(13) 0.0116(11) 0.0028(9) 0.0016(10) 0.0023(11)
C017 0.068(2) 0.0236(12) 0.0224(13) 0.0054(10) 0.0135(13) 0.0062(12)
C018 0.075(2) 0.0283(12) 0.0141(12) 0.0017(9) 0.0006(12) 0.0103(13)
C019 0.0502(16) 0.0257(12) 0.0225(12) 0.0043(9) 0.0053(11) 0.0027(11)
C01A 0.0512(16) 0.0268(12) 0.0187(12) -0.0016(9) -0.0074(11) -0.0005(11)
C01B 0.0623(19) 0.0283(12) 0.0198(12) -0.0023(10) 0.0084(12) 0.0130(12)
C01C 0.0509(16) 0.0344(13) 0.0141(11) 0.0019(9) 0.0011(10) 0.0122(12)

loop_
_atom_type_symbol
_atom_type_description
_atom_type_scat_dispersion_real
_atom_type_scat_dispersion_imag
_atom_type_scat_source
C C 0.0033 0.0016 'International Tables Vol C Tables 4.2.6.8 and 6.1.1.4'
H H 0.0000 0.0000 'International Tables Vol C Tables 4.2.6.8 and 6.1.1.4'
O O 0.0106 0.0060 'International Tables Vol C Tables 4.2.6.8 and 6.1.1.4'
Cl Cl 0.1484 0.1585 'International Tables Vol C Tables 4.2.6.8 and 6.1.1.4'
P P 0.1023 0.0942 'International Tables Vol C Tables 4.2.6.8 and 6.1.1.4'

loop_
_geom_angle_atom_site_label_1
_geom_angle_atom_site_label_2
_geom_angle_atom_site_label_3
_geom_angle
_geom_angle_site_symmetry_1
_geom_angle_site_symmetry_3
_geom_angle_publ_flag
O005 P001 C009 112.39(10) . . ?
O005 P001 C00D 112.87(10) . . ?
C009 P001 C00D 105.30(10) . . ?
O005 P001 C00B 113.33(10) . . ?
C009 P001 C00B 105.95(10) . . ?
C00D P001 C00B 106.36(10) . . ?
O006 P002 C00K 112.65(10) . . ?
O006 P002 C00X 112.83(11) . . ?
C00K P002 C00X 106.18(11) . . ?
O006 P002 C00H 112.86(11) . . ?
C00K P002 C00H 105.27(11) . . ?
C00X P002 C00H 106.45(10) . . ?
C00A C007 C00G 118.1(2) . . ?
C00A C007 C00I 122.7(2) . . ?
C00G C007 C00I 119.2(2) . . ?
C00B C008 C00T 111.46(19) . . ?
C00B C008 H1 109.3 . . ?
C00T C008 H1 109.3 . . ?
C00B C008 H2 109.3 . . ?
C00T C008 H2 109.3 . . ?
H1 C008 H2 108.0 . . ?
C00F C009 C00I 59.61(14) . . ?
C00F C009 P001 119.93(16) . . ?
C00I C009 P001 119.91(16) . . ?
C00F C009 H45 115.4 . . ?
C00I C009 H45 115.4 . . ?
P001 C009 H45 115.4 . . ?
C00C C00A C007 121.3(2) . . ?
C00C C00A H53 119.4 . . ?
C007 C00A H53 119.4 . . ?
C008 C00B C00E 111.92(18) . . ?
C008 C00B P001 112.83(15) . . ?
C00E C00B P001 109.54(14) . . ?
C008 C00B H46 107.4 . . ?
C00E C00B H46 107.4 . . ?
P001 C00B H46 107.4 . . ?
C00P C00C C00A 119.2(2) . . ?
C00P C00C H54 120.4 . . ?
C00A C00C H54 120.4 . . ?
C011 C00D C00U 110.10(19) . . ?
C011 C00D P001 110.67(16) . . ?
C00U C00D P001 111.28(14) . . ?
C011 C00D H47 108.2 . . ?
C00U C00D H47 108.2 . . ?
P001 C00D H47 108.2 . . ?
C00N C00E C00B 111.42(18) . . ?
C00N C00E H3 109.3 . . ?
C00B C00E H3 109.3 . . ?
C00N C00E H4 109.3 . . ?
C00B C00E H4 109.3 . . ?
H3 C00E H4 108.0 . . ?
C00I C00F C009 60.67(14) . . ?
C00I C00F H5 117.7 . . ?
C009 C00F H5 117.7 . . ?
C00I C00F H6 117.7 . . ?
C009 C00F H6 117.7 . . ?
H5 C00F H6 114.8 . . ?
C00M C00G C007 121.2(2) . . ?
C00M C00G H55 119.4 . . ?
C007 C00G H55 119.4 . . ?
C015 C00H C012 109.9(2) . . ?
C015 C00H P002 111.14(16) . . ?
C012 C00H P002 111.15(15) . . ?
C015 C00H H48 108.2 . . ?
C012 C00H H48 108.2 . . ?
P002 C00H H48 108.2 . . ?
C007 C00I C00F 120.88(19) . . ?
C007 C00I C009 121.23(19) . . ?
C00F C00I C009 59.72(14) . . ?
C007 C00I H49 114.7 . . ?
C00F C00I H49 114.7 . . ?
C009 C00I H49 114.7 . . ?
C00S C00J C00O 117.6(2) . . ?
C00S C00J C00R 119.6(2) . . ?
C00O C00J C00R 122.8(2) . . ?
C00V C00K C00R 59.67(14) . . ?
C00V C00K P002 120.27(18) . . ?
C00R C00K P002 119.64(18) . . ?
C00V C00K H50 115.3 . . ?
C00R C00K H50 115.3 . . ?
P002 C00K H50 115.3 . . ?
C019 C00L C00X 111.5(2) . . ?
C019 C00L H7 109.3 . . ?
C00X C00L H7 109.3 . . ?
C019 C00L H8 109.3 . . ?
C00X C00L H8 109.3 . . ?
H7 C00L H8 108.0 . . ?
C00P C00M C00G 119.2(2) . . ?
C00P C00M H56 120.4 . . ?
C00G C00M H56 120.4 . . ?
C013 C00N C00E 111.7(2) . . ?
C013 C00N H9 109.3 . . ?
C00E C00N H9 109.3 . . ?
C013 C00N H10 109.3 . . ?
C00E C00N H10 109.3 . . ?
H9 C00N H10 107.9 . . ?
C00W C00O C00J 121.4(2) . . ?
C00W C00O H57 119.3 . . ?
C00J C00O H57 119.3 . . ?
C00M C00P C00C 121.0(2) . . ?
C00M C00P Cl03 120.04(18) . . ?
C00C C00P Cl03 118.99(19) . . ?
C00Y C00Q C00W 120.5(2) . . ?
C00Y C00Q Cl04 120.21(19) . . ?
C00W C00Q Cl04 119.3(2) . . ?
C00J C00R C00V 120.5(2) . . ?
C00J C00R C00K 121.7(2) . . ?
C00V C00R C00K 59.76(14) . . ?
C00J C00R H51 114.7 . . ?
C00V C00R H51 114.7 . . ?
C00K C00R H51 114.7 . . ?
C00Y C00S C00J 121.6(2) . . ?
C00Y C00S H58 119.2 . . ?
C00J C00S H58 119.2 . . ?
C013 C00T C008 110.70(19) . . ?
C013 C00T H11 109.5 . . ?
C008 C00T H11 109.5 . . ?
C013 C00T H12 109.5 . . ?
C008 C00T H12 109.5 . . ?
H11 C00T H12 108.1 . . ?
C016 C00U C00D 111.08(18) . . ?
C016 C00U H13 109.4 . . ?
C00D C00U H13 109.4 . . ?
C016 C00U H14 109.4 . . ?
C00D C00U H14 109.4 . . ?
H13 C00U H14 108.0 . . ?
C00R C00V C00K 60.56(15) . . ?
C00R C00V H15 117.7 . . ?
C00K C00V H15 117.7 . . ?
C00R C00V H16 117.7 . . ?
C00K C00V H16 117.7 . . ?
H15 C00V H16 114.8 . . ?
C00O C00W C00Q 119.6(2) . . ?
C00O C00W H59 120.2 . . ?
C00Q C00W H59 120.2 . . ?
C00L C00X C014 111.6(2) . . ?
C00L C00X P002 112.90(16) . . ?
C014 C00X P002 109.68(15) . . ?
C00L C00X H52 107.5 . . ?
C014 C00X H52 107.5 . . ?
P002 C00X H52 107.5 . . ?
C00Q C00Y C00S 119.4(2) . . ?
C00Q C00Y H60 120.3 . . ?
C00S C00Y H60 120.3 . . ?
C01A C00Z C016 111.2(2) . . ?
C01A C00Z H17 109.4 . . ?
C016 C00Z H17 109.4 . . ?
C01A C00Z H18 109.4 . . ?
C016 C00Z H18 109.4 . . ?
H17 C00Z H18 108.0 . . ?
C01B C010 C01C 111.0(2) . . ?
C01B C010 H19 109.4 . . ?
C01C C010 H19 109.4 . . ?
C01B C010 H20 109.4 . . ?
C01C C010 H20 109.4 . . ?
H19 C010 H20 108.0 . . ?
C01A C011 C00D 112.1(2) . . ?
C01A C011 H21 109.2 . . ?
C00D C011 H21 109.2 . . ?
C01A C011 H22 109.2 . . ?
C00D C011 H22 109.2 . . ?
H21 C011 H22 107.9 . . ?
C01C C012 C00H 111.25(19) . . ?
C01C C012 H23 109.4 . . ?
C00H C012 H23 109.4 . . ?
C01C C012 H24 109.4 . . ?
C00H C012 H24 109.4 . . ?
H23 C012 H24 108.0 . . ?
C00N C013 C00T 110.8(2) . . ?
C00N C013 H25 109.5 . . ?
C00T C013 H25 109.5 . . ?
C00N C013 H26 109.5 . . ?
C00T C013 H26 109.5 . . ?
H25 C013 H26 108.1 . . ?
C018 C014 C00X 111.62(19) . . ?
C018 C014 H27 109.3 . . ?
C00X C014 H27 109.3 . . ?
C018 C014 H28 109.3 . . ?
C00X C014 H28 109.3 . . ?
H27 C014 H28 108.0 . . ?
C01B C015 C00H 112.0(2) . . ?
C01B C015 H29 109.2 . . ?
C00H C015 H29 109.2 . . ?
C01B C015 H30 109.2 . . ?
C00H C015 H30 109.2 . . ?
H29 C015 H30 107.9 . . ?
C00Z C016 C00U 111.3(2) . . ?
C00Z C016 H31 109.4 . . ?
C00U C016 H31 109.4 . . ?
C00Z C016 H32 109.4 . . ?
C00U C016 H32 109.4 . . ?
H31 C016 H32 108.0 . . ?
C018 C017 C019 111.1(2) . . ?
C018 C017 H33 109.4 . . ?
C019 C017 H33 109.4 . . ?
C018 C017 H34 109.4 . . ?
C019 C017 H34 109.4 . . ?
H33 C017 H34 108.0 . . ?
C017 C018 C014 111.6(2) . . ?
C017 C018 H35 109.3 . . ?
C014 C018 H35 109.3 . . ?
C017 C018 H36 109.3 . . ?
C014 C018 H36 109.3 . . ?
H35 C018 H36 108.0 . . ?
C017 C019 C00L 110.3(2) . . ?
C017 C019 H37 109.6 . . ?
C00L C019 H37 109.6 . . ?
C017 C019 H38 109.6 . . ?
C00L C019 H38 109.6 . . ?
H37 C019 H38 108.1 . . ?
C00Z C01A C011 110.75(19) . . ?
C00Z C01A H39 109.5 . . ?
C011 C01A H39 109.5 . . ?
C00Z C01A H40 109.5 . . ?
C011 C01A H40 109.5 . . ?
H39 C01A H40 108.1 . . ?
C010 C01B C015 110.5(2) . . ?
C010 C01B H41 109.6 . . ?
C015 C01B H41 109.6 . . ?
C010 C01B H42 109.6 . . ?
C015 C01B H42 109.6 . . ?
H41 C01B H42 108.1 . . ?
C010 C01C C012 111.4(2) . . ?
C010 C01C H43 109.4 . . ?
C012 C01C H43 109.4 . . ?
C010 C01C H44 109.4 . . ?
C012 C01C H44 109.4 . . ?
H43 C01C H44 108.0 . . ?

loop_
_geom_bond_atom_site_label_1
_geom_bond_atom_site_label_2
_geom_bond_distance
_geom_bond_site_symmetry_2
_geom_bond_publ_flag
P001 O005 1.4965(17) . ?
P001 C009 1.789(2) . ?
P001 C00D 1.827(2) . ?
P001 C00B 1.832(2) . ?
P002 O006 1.4961(18) . ?
P002 C00K 1.791(2) . ?
P002 C00X 1.823(2) . ?
P002 C00H 1.824(2) . ?
Cl03 C00P 1.745(2) . ?
Cl04 C00Q 1.744(2) . ?
C007 C00A 1.391(3) . ?
C007 C00G 1.401(3) . ?
C007 C00I 1.487(3) . ?
C008 C00B 1.534(3) . ?
C008 C00T 1.535(3) . ?
C008 H1 0.9900 . ?
C008 H2 0.9900 . ?
C009 C00F 1.511(3) . ?
C009 C00I 1.526(3) . ?
C009 H45 1.0000 . ?
C00A C00C 1.388(3) . ?
C00A H53 0.9500 . ?
C00B C00E 1.540(3) . ?
C00B H46 1.0000 . ?
C00C C00P 1.388(3) . ?
C00C H54 0.9500 . ?
C00D C011 1.532(3) . ?
C00D C00U 1.534(3) . ?
C00D H47 1.0000 . ?
C00E C00N 1.536(3) . ?
C00E H3 0.9900 . ?
C00E H4 0.9900 . ?
C00F C00I 1.509(3) . ?
C00F H5 0.9900 . ?
C00F H6 0.9900 . ?
C00G C00M 1.387(3) . ?
C00G H55 0.9500 . ?
C00H C015 1.535(3) . ?
C00H C012 1.538(3) . ?
C00H H48 1.0000 . ?
C00I H49 1.0000 . ?
C00J C00S 1.397(3) . ?
C00J C00O 1.399(4) . ?
C00J C00R 1.488(3) . ?
C00K C00V 1.512(3) . ?
C00K C00R 1.524(3) . ?
C00K H50 1.0000 . ?
C00L C019 1.531(3) . ?
C00L C00X 1.534(4) . ?
C00L H7 0.9900 . ?
C00L H8 0.9900 . ?
C00M C00P 1.382(4) . ?
C00M H56 0.9500 . ?
C00N C013 1.512(4) . ?
C00N H9 0.9900 . ?
C00N H10 0.9900 . ?
C00O C00W 1.384(3) . ?
C00O H57 0.9500 . ?
C00Q C00Y 1.383(4) . ?
C00Q C00W 1.387(3) . ?
C00R C00V 1.511(3) . ?
C00R H51 1.0000 . ?
C00S C00Y 1.388(3) . ?
C00S H58 0.9500 . ?
C00T C013 1.524(3) . ?
C00T H11 0.9900 . ?
C00T H12 0.9900 . ?
C00U C016 1.531(3) . ?
C00U H13 0.9900 . ?
C00U H14 0.9900 . ?
C00V H15 0.9900 . ?
C00V H16 0.9900 . ?
C00W H59 0.9500 . ?
C00X C014 1.543(3) . ?
C00X H52 1.0000 . ?
C00Y H60 0.9500 . ?
C00Z C01A 1.520(3) . ?
C00Z C016 1.521(3) . ?
C00Z H17 0.9900 . ?
C00Z H18 0.9900 . ?
C010 C01B 1.521(3) . ?
C010 C01C 1.526(4) . ?
C010 H19 0.9900 . ?
C010 H20 0.9900 . ?
C011 C01A 1.530(3) . ?
C011 H21 0.9900 . ?
C011 H22 0.9900 . ?
C012 C01C 1.527(3) . ?
C012 H23 0.9900 . ?
C012 H24 0.9900 . ?
C013 H25 0.9900 . ?
C013 H26 0.9900 . ?
C014 C018 1.527(3) . ?
C014 H27 0.9900 . ?
C014 H28 0.9900 . ?
C015 C01B 1.533(3) . ?
C015 H29 0.9900 . ?
C015 H30 0.9900 . ?
C016 H31 0.9900 . ?
C016 H32 0.9900 . ?
C017 C018 1.513(4) . ?
C017 C019 1.528(3) . ?
C017 H33 0.9900 . ?
C017 H34 0.9900 . ?
C018 H35 0.9900 . ?
C018 H36 0.9900 . ?
C019 H37 0.9900 . ?
C019 H38 0.9900 . ?
C01A H39 0.9900 . ?
C01A H40 0.9900 . ?
C01B H41 0.9900 . ?
C01B H42 0.9900 . ?
C01C H43 0.9900 . ?
C01C H44 0.9900 . ?

loop_
_geom_torsion_atom_site_label_1
_geom_torsion_atom_site_label_2
_geom_torsion_atom_site_label_3
_geom_torsion_atom_site_label_4
_geom_torsion
_geom_torsion_site_symmetry_1
_geom_torsion_site_symmetry_2
_geom_torsion_site_symmetry_3
_geom_torsion_site_symmetry_4
_geom_torsion_publ_flag
O005 P001 C009 C00F -48.5(2) . . . . ?
C00D P001 C009 C00F -171.75(17) . . . . ?
C00B P001 C009 C00F 75.80(19) . . . . ?
O005 P001 C009 C00I 21.5(2) . . . . ?
C00D P001 C009 C00I -101.77(17) . . . . ?
C00B P001 C009 C00I 145.78(16) . . . . ?
C00G C007 C00A C00C 2.5(3) . . . . ?
C00I C007 C00A C00C -179.2(2) . . . . ?
C00T C008 C00B C00E -53.0(2) . . . . ?
C00T C008 C00B P001 -177.05(15) . . . . ?
O005 P001 C00B C008 170.93(15) . . . . ?
C009 P001 C00B C008 47.24(18) . . . . ?
C00D P001 C00B C008 -64.47(17) . . . . ?
O005 P001 C00B C00E 45.54(18) . . . . ?
C009 P001 C00B C00E -78.15(17) . . . . ?
C00D P001 C00B C00E 170.13(15) . . . . ?
C007 C00A C00C C00P -1.6(3) . . . . ?
O005 P001 C00D C011 55.76(19) . . . . ?
C009 P001 C00D C011 178.73(16) . . . . ?
C00B P001 C00D C011 -69.11(19) . . . . ?
O005 P001 C00D C00U -67.00(19) . . . . ?
C009 P001 C00D C00U 56.0(2) . . . . ?
C00B P001 C00D C00U 168.12(17) . . . . ?
C008 C00B C00E C00N 51.7(2) . . . . ?
P001 C00B C00E C00N 177.67(16) . . . . ?
P001 C009 C00F C00I 109.23(19) . . . . ?
C00A C007 C00G C00M -1.8(3) . . . . ?
C00I C007 C00G C00M 179.9(2) . . . . ?
O006 P002 C00H C015 55.91(19) . . . . ?
C00K P002 C00H C015 179.17(17) . . . . ?
C00X P002 C00H C015 -68.4(2) . . . . ?
O006 P002 C00H C012 -66.8(2) . . . . ?
C00K P002 C00H C012 56.5(2) . . . . ?
C00X P002 C00H C012 168.92(18) . . . . ?
C00A C007 C00I C00F -56.1(3) . . . . ?
C00G C007 C00I C00F 122.2(2) . . . . ?
C00A C007 C00I C009 15.0(3) . . . . ?
C00G C007 C00I C009 -166.8(2) . . . . ?
C009 C00F C00I C007 110.5(2) . . . . ?
C00F C009 C00I C007 -109.9(2) . . . . ?
P001 C009 C00I C007 140.81(18) . . . . ?
P001 C009 C00I C00F -109.26(19) . . . . ?
O006 P002 C00K C00V -50.4(2) . . . . ?
C00X P002 C00K C00V 73.6(2) . . . . ?
C00H P002 C00K C00V -173.80(17) . . . . ?
O006 P002 C00K C00R 19.7(2) . . . . ?
C00X P002 C00K C00R 143.65(17) . . . . ?
C00H P002 C00K C00R -103.71(18) . . . . ?
C007 C00G C00M C00P 0.2(3) . . . . ?
C00B C00E C00N C013 -54.1(3) . . . . ?
C00S C00J C00O C00W 2.5(3) . . . . ?
C00R C00J C00O C00W -178.9(2) . . . . ?
C00G C00M C00P C00C 0.6(3) . . . . ?
C00G C00M C00P Cl03 -178.09(17) . . . . ?
C00A C00C C00P C00M 0.0(3) . . . . ?
C00A C00C C00P Cl03 178.78(17) . . . . ?
C00S C00J C00R C00V 123.4(2) . . . . ?
C00O C00J C00R C00V -55.2(3) . . . . ?
C00S C00J C00R C00K -165.4(2) . . . . ?
C00O C00J C00R C00K 16.0(3) . . . . ?
C00V C00K C00R C00J -109.3(3) . . . . ?
P002 C00K C00R C00J 140.9(2) . . . . ?
P002 C00K C00R C00V -109.8(2) . . . . ?
C00O C00J C00S C00Y -1.9(3) . . . . ?
C00R C00J C00S C00Y 179.4(2) . . . . ?
C00B C008 C00T C013 55.9(3) . . . . ?
C011 C00D C00U C016 55.3(3) . . . . ?
P001 C00D C00U C016 178.38(17) . . . . ?
C00J C00R C00V C00K 111.3(2) . . . . ?
P002 C00K C00V C00R 108.8(2) . . . . ?
C00J C00O C00W C00Q -1.6(4) . . . . ?
C00Y C00Q C00W C00O 0.0(4) . . . . ?
Cl04 C00Q C00W C00O 178.70(18) . . . . ?
C019 C00L C00X C014 -53.5(3) . . . . ?
C019 C00L C00X P002 -177.58(16) . . . . ?
O006 P002 C00X C00L 170.28(16) . . . . ?
C00K P002 C00X C00L 46.41(19) . . . . ?
C00H P002 C00X C00L -65.4(2) . . . . ?
O006 P002 C00X C014 45.2(2) . . . . ?
C00K P002 C00X C014 -78.7(2) . . . . ?
C00H P002 C00X C014 169.52(18) . . . . ?
C00W C00Q C00Y C00S 0.6(4) . . . . ?
Cl04 C00Q C00Y C00S -178.09(19) . . . . ?
C00J C00S C00Y C00Q 0.4(4) . . . . ?
C00U C00D C011 C01A -55.3(3) . . . . ?
P001 C00D C011 C01A -178.79(18) . . . . ?
C015 C00H C012 C01C 55.2(3) . . . . ?
P002 C00H C012 C01C 178.65(18) . . . . ?
C00E C00N C013 C00T 57.4(2) . . . . ?
C008 C00T C013 C00N -58.1(3) . . . . ?
C00L C00X C014 C018 52.2(3) . . . . ?
P002 C00X C014 C018 178.0(2) . . . . ?
C012 C00H C015 C01B -55.7(3) . . . . ?
P002 C00H C015 C01B -179.14(18) . . . . ?
C01A C00Z C016 C00U 56.4(3) . . . . ?
C00D C00U C016 C00Z -56.4(3) . . . . ?
C019 C017 C018 C014 57.2(3) . . . . ?
C00X C014 C018 C017 -54.1(3) . . . . ?
C018 C017 C019 C00L -58.0(3) . . . . ?
C00X C00L C019 C017 56.2(3) . . . . ?
C016 C00Z C01A C011 -55.6(3) . . . . ?
C00D C011 C01A C00Z 55.6(3) . . . . ?
C01C C010 C01B C015 -56.1(3) . . . . ?
C00H C015 C01B C010 56.5(3) . . . . ?
C01B C010 C01C C012 56.6(3) . . . . ?
C00H C012 C01C C010 -56.3(3) . . . . ?
